data_1556920
loop_
_publ_author_name
'Guo, Qiang'
'Si, Xiali'
'Shi, Yuntao'
'Yang, Hongshuai'
'Liu, Xinyu'
'Liang, Hong'
'Tu, Pengfei'
'Zhang, Qingying'

_publ_section_title
;
 Glucoconjugated Monoterpene Indole Alkaloids from <i>Uncaria
 rhynchophylla</i>.
;
_journal_issue 12
_journal_name_full 'Journal of natural products'
_journal_page_first 3288
_journal_page_last 3301
_journal_paper_doi 10.1021/acs.jnatprod.9b00490
_journal_volume 82
_journal_year 2019
_chemical_formula_moiety 'C26 H32 N2 O9, 2.5(H2 O)'
_chemical_formula_sum 'C26 H37 N2 O11.5'
_chemical_formula_weight 561.57
_space_group_crystal_system monoclinic
_space_group_IT_number 4
_space_group_name_Hall 'P 2yb'
_space_group_name_H-M_alt 'P 1 21 1'
_atom_sites_solution_hydrogens mixed
_atom_sites_solution_primary direct
_audit_creation_date 2018-07-13
_audit_creation_method
;
Olex2 1.2
(compiled 2016.02.19 svn.r3266 for OlexSys, GUI svn.r5155)
;
_cell_angle_alpha 90
_cell_angle_beta 91.5281(8)
_cell_angle_gamma 90
_cell_formula_units_Z 4
_cell_length_a 7.46638(8)
_cell_length_b 22.89580(19)
_cell_length_c 15.81982(11)
_cell_measurement_reflns_used 14173
_cell_measurement_temperature 120
_cell_measurement_theta_max 68.5620
_cell_measurement_theta_min 4.7120
_cell_volume 2703.42(4)
_computing_cell_refinement 'CrysAlisPro 1.171.39.28b (Rigaku OD, 2015)'
_computing_data_collection 'CrysAlisPro 1.171.39.28b (Rigaku OD, 2015)'
_computing_data_reduction 'CrysAlisPro 1.171.39.28b (Rigaku OD, 2015)'
_computing_molecular_graphics 'Olex2 (Dolomanov et al., 2009)'
_computing_publication_material 'Olex2 (Dolomanov et al., 2009)'
_computing_structure_refinement 'ShelXL (Sheldrick, 2015)'
_computing_structure_solution 'ShelXT (Sheldrick, 2015)'
_diffrn_ambient_temperature 120
_diffrn_detector 'CCD plate'
_diffrn_measured_fraction_theta_full 0.999
_diffrn_measured_fraction_theta_max 0.987
_diffrn_measurement_details
;
List of Runs (angles in degrees, time in seconds):

  # Type    Start    End  Width  t~exp~   \w     \q     \k     \f   Frames
--------------------------------------------------------------------------
  1  \w    -65.00  89.00   1.00    7.21    --    0.00  29.00 -30.00  154
  2  \w   -112.00 -29.00   1.00   28.84    --  -90.00  55.00  90.00   83
  3  \w   -146.00 -47.00   1.00   28.84    --  -90.00  43.00   0.00   99
  4  \w    -70.00 -27.00   1.00   28.84    --  -90.00  55.00 -60.00   43
  5  \w    -32.00  -1.00   1.00   28.84    --  -90.00  43.00  90.00   31
  6  \w    -26.00  -1.00   1.00   28.84    --  -90.00  55.00  90.00   25
  7  \w   -172.00-131.00   1.00   28.84    --  -90.00  55.00 -60.00   41
  8  \w   -151.00 -55.00   1.00   28.84    --  -90.00  55.00 120.00   96
  9  \w   -154.00  -5.00   1.00   28.84    --  -90.00  29.00 -90.00  149
 10  \w    -85.00 -58.00   1.00   28.84    --  -90.00  55.00  30.00   27
 11  \w   -166.00  -7.00   1.00   28.84    --  -90.00  29.00 -30.00  159
 12  \w   -173.00-135.00   1.00   28.84    --  -90.00  55.00   0.00   38
 13  \w   -172.00  -1.00   1.00   28.84    --  -90.00  55.00  60.00  171
 14  \w   -161.00-135.00   1.00   28.84    --  -90.00  55.00  30.00   26
 15  \w   -163.00-137.00   1.00   28.84    --  -90.00  55.00 -30.00   26
;
_diffrn_measurement_device 'four-circle diffractometer'
_diffrn_measurement_device_type 'XtaLAB AFC11 (RCD3): quarter-chi single'
_diffrn_measurement_method '\w scans'
_diffrn_orient_matrix_type 'CrysAlisPro convention (1999,Acta A55,543-557)'
_diffrn_orient_matrix_UB_11 0.1766447000
_diffrn_orient_matrix_UB_12 -0.0205801000
_diffrn_orient_matrix_UB_13 -0.0384473000
_diffrn_orient_matrix_UB_21 0.0170601000
_diffrn_orient_matrix_UB_22 0.0590008000
_diffrn_orient_matrix_UB_23 -0.0459322000
_diffrn_orient_matrix_UB_31 0.1055215000
_diffrn_orient_matrix_UB_32 0.0249536000
_diffrn_orient_matrix_UB_33 0.0767868000
_diffrn_radiation_monochromator graphite
_diffrn_radiation_probe x-ray
_diffrn_radiation_type CuK\a
_diffrn_radiation_wavelength 1.54184
_diffrn_reflns_av_R_equivalents 0.0346
_diffrn_reflns_av_unetI/netI 0.0369
_diffrn_reflns_Laue_measured_fraction_full 0.999
_diffrn_reflns_Laue_measured_fraction_max 0.987
_diffrn_reflns_limit_h_max 8
_diffrn_reflns_limit_h_min -7
_diffrn_reflns_limit_k_max 27
_diffrn_reflns_limit_k_min -27
_diffrn_reflns_limit_l_max 19
_diffrn_reflns_limit_l_min -17
_diffrn_reflns_number 25634
_diffrn_reflns_point_group_measured_fraction_full 0.995
_diffrn_reflns_point_group_measured_fraction_max 0.979
_diffrn_reflns_theta_full 67.684
_diffrn_reflns_theta_max 69.384
_diffrn_reflns_theta_min 3.861
_diffrn_source 'fine-focus sealed X-ray tube'
_diffrn_source_type 'Enhance (Cu) X-ray Source'
_exptl_absorpt_coefficient_mu 0.918
_exptl_absorpt_correction_T_max 1.00000
_exptl_absorpt_correction_T_min 0.64249
_exptl_absorpt_correction_type multi-scan
_exptl_absorpt_process_details
;
CrysAlisPro 1.171.39.28b (Rigaku Oxford Diffraction, 2015)
Empirical absorption correction using spherical harmonics,
 implemented in SCALE3 ABSPACK scaling algorithm.
;
_exptl_crystal_colour 'clear light colourless'
_exptl_crystal_colour_lustre clear
_exptl_crystal_colour_modifier light
_exptl_crystal_colour_primary colourless
_exptl_crystal_density_diffrn 1.380
_exptl_crystal_description needle
_exptl_crystal_F_000 1196
_exptl_crystal_size_max 0.27
_exptl_crystal_size_mid 0.05
_exptl_crystal_size_min 0.02
_refine_diff_density_max 1.465
_refine_diff_density_min -0.498
_refine_diff_density_rms 0.065
_refine_ls_abs_structure_details
;
 Flack x determined using 4237 quotients [(I+)-(I-)]/[(I+)+(I-)]
 (Parsons, Flack and Wagner, Acta Cryst. B69 (2013) 249-259).
;
_refine_ls_abs_structure_Flack 0.03(6)
_refine_ls_extinction_coef 0.0010(3)
_refine_ls_extinction_expression Fc^*^=kFc[1+0.001xFc^2^\l^3^/sin(2\q)]^-1/4^
_refine_ls_extinction_method 'SHELXL-2014/7 (Sheldrick 2014'
_refine_ls_goodness_of_fit_ref 1.044
_refine_ls_hydrogen_treatment constr
_refine_ls_matrix_type full
_refine_ls_number_parameters 736
_refine_ls_number_reflns 9882
_refine_ls_number_restraints 1
_refine_ls_restrained_S_all 1.044
_refine_ls_R_factor_all 0.0495
_refine_ls_R_factor_gt 0.0458
_refine_ls_shift/su_max 0.000
_refine_ls_shift/su_mean 0.000
_refine_ls_structure_factor_coef Fsqd
_refine_ls_weighting_details 'w=1/[\s^2^(Fo^2^)+(0.0730P)^2^+1.3740P] where P=(Fo^2^+2Fc^2^)/3'
_refine_ls_weighting_scheme calc
_refine_ls_wR_factor_gt 0.1193
_refine_ls_wR_factor_ref 0.1217
_reflns_Friedel_coverage 0.930
_reflns_Friedel_fraction_full 0.991
_reflns_Friedel_fraction_max 0.969
_reflns_number_gt 9403
_reflns_number_total 9882
_reflns_threshold_expression 'I > 2\s(I)'
_cod_data_source_file np9b00490_si_007.cif
_cod_data_source_block urw-47a
_cod_depositor_comments
;

2022-05-06
Z value and formula fixed to values more according to usual
chemical conventions.                 miguel
;
_cod_original_formula_sum 'C52 H74 N4 O23'
_cod_original_formula_weight 1123.15
_cod_original_formula_moiety '2(C26 H32 N2 O9), 5(H2 O)'
_cod_original_formula_units_Z 2
_cod_database_code 1556920
_shelx_space_group_comment
;
The symmetry employed for this shelxl refinement is uniquely defined
by the following loop, which should always be used as a source of
symmetry information in preference to the above space-group names.
They are only intended as comments.
;
_reflns_odcompleteness_completeness 99.94
_reflns_odcompleteness_iscentric 1
_reflns_odcompleteness_theta 66.97
_olex2_refinement_description
;
1. Fixed Uiso
 At 1.2 times of:
  All C(H) groups, All C(H,H) groups, All N(H) groups, All N(H,H) groups
 At 1.5 times of:
  All O(H) groups, All O(H,H) groups
2.a Free rotating group:
 O3W(H3WA,H3WB), O2W(H2WA,H2WB), O4W(H4WA,H4WB), O1W(H1WA,H1WB), O5W(H5WA,H5WB)
2.b Ternary CH refined with riding coordinates:
 C1'(H1'), C2'(H2'), C3(H3), C3'(H3'), C4'(H4'), C5'(H5'), C15(H15), C20(H20),
 C21(H21), C1'A(H1'A), C2'A(H2'A), C3'A(H3'A), C3A(H3A), C4'A(H4'A), C5'A(H5'A),
  C15A(H15A), C20A(H20A), C21A(H21A)
2.c Secondary CH2 refined with riding coordinates:
 N4(H4A,H4B), C5(H5A,H5B), C6(H6A,H6B), C6'(H6'A,H6'B), C14(H14A,H14B),
 N4A(H4AA,H4AB), C5A(H5AB,H5AC), C6'A(H6'C,H6'D), C6A(H6AB,H6AC), C14A(H14C,
 H14D)
2.d Aromatic/amide H refined with riding coordinates:
 N1(H1), C9(H9A), C10(H10), C11(H11), C12(H12), C17(H17), C19(H19), N1A(H1A),
 C9A(H9AB), C10A(H10A), C11A(H11A), C12A(H12A), C17A(H17A), C19A(H19A)
2.e X=CH2 refined with riding coordinates:
 C18(H18A,H18B), C18A(H18C,H18D)
2.f Idealised tetrahedral OH refined as rotating group:
 O5(H5), O6(H6), O7(H7), O9(H9), O5A(H5AA), O6A(H6AA), O7A(H7A), O9A(H9AA)
;
_shelx_shelxl_version_number 2014/7
_olex2_submission_special_instructions 'No special instructions were received'
_oxdiff_exptl_absorpt_empirical_details
;
Empirical correction (ABSPACK) includes:
- Absorption correction using spherical harmonics
- Frame scaling
;
_oxdiff_exptl_absorpt_empirical_full_max 1.780
_oxdiff_exptl_absorpt_empirical_full_min 0.620

loop_
_space_group_symop_operation_xyz
'x, y, z'
'-x, y+1/2, -z'

loop_
_atom_site_label
_atom_site_type_symbol
_atom_site_fract_x
_atom_site_fract_y
_atom_site_fract_z
_atom_site_U_iso_or_equiv
_atom_site_adp_type
_atom_site_occupancy
_atom_site_site_symmetry_order
_atom_site_calc_flag
_atom_site_refinement_flags_posn
O1 O 0.5898(3) 0.44433(11) 0.76757(16) 0.0236(5) Uani 1 1 d .
O2 O 0.7352(4) 0.60751(11) 0.94183(16) 0.0268(6) Uani 1 1 d .
O3 O 0.4974(4) 0.60755(12) 0.85457(18) 0.0314(6) Uani 1 1 d .
O4 O 0.7542(3) 0.36139(11) 0.75384(15) 0.0216(5) Uani 1 1 d .
O5 O 0.6885(4) 0.31119(12) 0.59034(15) 0.0254(5) Uani 1 1 d .
H5 H 0.7853 0.2999 0.5734 0.038 Uiso 1 1 calc GR
O6 O 0.5276(4) 0.19583(12) 0.59679(16) 0.0287(6) Uani 1 1 d .
H6 H 0.6325 0.1862 0.6047 0.043 Uiso 1 1 calc GR
O7 O 0.2450(4) 0.18930(13) 0.71838(17) 0.0338(7) Uani 1 1 d .
H7 H 0.2234 0.1861 0.6675 0.051 Uiso 1 1 calc GR
O8 O 0.5577(3) 0.29583(11) 0.80946(15) 0.0225(5) Uani 1 1 d .
O9 O 0.3197(5) 0.28556(12) 0.94245(18) 0.0360(7) Uani 1 1 d .
H9 H 0.2808 0.2718 0.9862 0.054 Uiso 1 1 calc GR
N1 N 0.7245(4) 0.39746(14) 1.14622(19) 0.0228(6) Uani 1 1 d .
H1 H 0.7218 0.3731 1.1048 0.027 Uiso 1 1 calc R
N4 N 0.8089(4) 0.54812(13) 1.07790(18) 0.0210(6) Uani 1 1 d .
H4A H 0.9227 0.5417 1.0932 0.025 Uiso 1 1 calc R
H4B H 0.8074 0.5703 1.0316 0.025 Uiso 1 1 calc R
C1' C 0.6030(5) 0.32612(15) 0.7344(2) 0.0197(7) Uani 1 1 d .
H1' H 0.5024 0.3505 0.7148 0.024 Uiso 1 1 calc R
C2 C 0.7202(5) 0.45784(16) 1.1397(2) 0.0210(7) Uani 1 1 d .
C2' C 0.6504(5) 0.28251(15) 0.6670(2) 0.0207(7) Uani 1 1 d .
H2' H 0.7535 0.2590 0.6859 0.025 Uiso 1 1 calc R
C3 C 0.7192(5) 0.49090(15) 1.0581(2) 0.0199(7) Uani 1 1 d .
H3 H 0.5948 0.4984 1.0400 0.024 Uiso 1 1 calc R
C3' C 0.4868(5) 0.24302(15) 0.6509(2) 0.0220(7) Uani 1 1 d .
H3' H 0.3921 0.2664 0.6234 0.026 Uiso 1 1 calc R
C4' C 0.4138(5) 0.21758(16) 0.7315(2) 0.0237(8) Uani 1 1 d .
H4' H 0.4999 0.1888 0.7538 0.028 Uiso 1 1 calc R
C5 C 0.7178(5) 0.58005(17) 1.1475(2) 0.0258(8) Uani 1 1 d .
H5A H 0.5917 0.5846 1.1325 0.031 Uiso 1 1 calc R
H5B H 0.7697 0.6187 1.1535 0.031 Uiso 1 1 calc R
C5' C 0.3911(5) 0.26520(16) 0.7980(2) 0.0248(8) Uani 1 1 d .
H5' H 0.2973 0.2925 0.7791 0.030 Uiso 1 1 calc R
C6 C 0.7363(5) 0.54770(17) 1.2317(2) 0.0260(8) Uani 1 1 d .
H6A H 0.8493 0.5581 1.2594 0.031 Uiso 1 1 calc R
H6B H 0.6403 0.5594 1.2682 0.031 Uiso 1 1 calc R
C6' C 0.3445(6) 0.23996(17) 0.8829(2) 0.0298(9) Uani 1 1 d .
H6'A H 0.2356 0.2170 0.8771 0.036 Uiso 1 1 calc R
H6'B H 0.4401 0.2144 0.9029 0.036 Uiso 1 1 calc R
C7 C 0.7292(5) 0.48281(16) 1.2180(2) 0.0225(7) Uani 1 1 d .
C8 C 0.7380(5) 0.43598(17) 1.2777(2) 0.0225(7) Uani 1 1 d .
C9 C 0.7507(5) 0.43288(19) 1.3666(2) 0.0268(8) Uani 1 1 d .
H9A H 0.7560 0.4668 1.3988 0.032 Uiso 1 1 calc R
C10 C 0.7550(5) 0.3791(2) 1.4051(2) 0.0309(9) Uani 1 1 d .
H10 H 0.7624 0.3770 1.4638 0.037 Uiso 1 1 calc R
C11 C 0.7485(5) 0.32734(19) 1.3574(3) 0.0300(8) Uani 1 1 d .
H11 H 0.7511 0.2916 1.3852 0.036 Uiso 1 1 calc R
C12 C 0.7381(5) 0.32841(18) 1.2697(2) 0.0273(8) Uani 1 1 d .
H12 H 0.7342 0.2941 1.2382 0.033 Uiso 1 1 calc R
C13 C 0.7338(5) 0.38351(17) 1.2308(2) 0.0233(7) Uani 1 1 d .
C14 C 0.8122(5) 0.45745(15) 0.9882(2) 0.0206(7) Uani 1 1 d .
H14A H 0.7475 0.4212 0.9789 0.025 Uiso 1 1 calc R
H14B H 0.9314 0.4472 1.0091 0.025 Uiso 1 1 calc R
C15 C 0.8316(4) 0.48739(15) 0.9015(2) 0.0194(7) Uani 1 1 d .
H15 H 0.9305 0.5154 0.9066 0.023 Uiso 1 1 calc R
C16 C 0.6685(5) 0.51980(15) 0.8660(2) 0.0204(7) Uani 1 1 d .
C17 C 0.5711(5) 0.49776(15) 0.8015(2) 0.0216(7) Uani 1 1 d .
H17 H 0.4821 0.5216 0.7778 0.026 Uiso 1 1 calc R
C18 C 1.2035(5) 0.41154(19) 0.8495(3) 0.0321(9) Uani 1 1 d .
H18A H 1.2339 0.4441 0.8178 0.038 Uiso 1 1 calc R
H18B H 1.2925 0.3863 0.8696 0.038 Uiso 1 1 calc R
C19 C 1.0351(5) 0.40121(16) 0.8659(2) 0.0231(7) Uani 1 1 d .
H19 H 1.0076 0.3684 0.8977 0.028 Uiso 1 1 calc R
C20 C 0.8841(5) 0.44032(15) 0.8353(2) 0.0201(7) Uani 1 1 d .
H20 H 0.9242 0.4608 0.7848 0.024 Uiso 1 1 calc R
C21 C 0.7165(5) 0.40650(15) 0.8108(2) 0.0195(7) Uani 1 1 d .
H21 H 0.6628 0.3902 0.8615 0.023 Uiso 1 1 calc R
C22 C 0.6298(5) 0.58227(16) 0.8885(2) 0.0236(7) Uani 1 1 d .
O1A O 0.0892(3) 0.44857(10) 0.64310(15) 0.0226(5) Uani 1 1 d .
O2A O 0.2576(4) 0.29996(11) 0.45231(16) 0.0249(5) Uani 1 1 d .
O3A O 0.0259(4) 0.28661(11) 0.53594(16) 0.0258(5) Uani 1 1 d .
O4A O 0.2340(3) 0.53567(10) 0.66063(15) 0.0203(5) Uani 1 1 d .
O5A O 0.1450(4) 0.58952(12) 0.81684(16) 0.0297(6) Uani 1 1 d .
H5AA H 0.2524 0.5872 0.8285 0.045 Uiso 1 1 calc GR
O6A O 0.0141(5) 0.70717(13) 0.7938(2) 0.0446(8) Uani 1 1 d .
H6AA H -0.0623 0.7122 0.8294 0.067 Uiso 1 1 calc GR
O7A O -0.2572(6) 0.71283(17) 0.6581(2) 0.0645(13) Uani 1 1 d .
H7A H -0.2668 0.7358 0.6185 0.097 Uiso 1 1 calc GR
O8A O 0.0376(3) 0.59619(11) 0.59126(15) 0.0229(5) Uani 1 1 d .
O9A O -0.0592(4) 0.67106(12) 0.45495(17) 0.0313(6) Uani 1 1 d .
H9AA H -0.0535 0.7057 0.4681 0.047 Uiso 1 1 calc GR
N1A N 0.1979(4) 0.51932(15) 0.27558(19) 0.0260(7) Uani 1 1 d .
H1A H 0.1839 0.5395 0.3208 0.031 Uiso 1 1 calc R
N4A N 0.3247(4) 0.36797(14) 0.32167(19) 0.0224(6) Uani 1 1 d .
H4AA H 0.3271 0.3421 0.3637 0.027 Uiso 1 1 calc R
H4AB H 0.4370 0.3787 0.3123 0.027 Uiso 1 1 calc R
C1'A C 0.0800(5) 0.57026(15) 0.6713(2) 0.0211(7) Uani 1 1 d .
H1'A H -0.0197 0.5458 0.6892 0.025 Uiso 1 1 calc R
C2'A C 0.1201(6) 0.61666(16) 0.7370(2) 0.0260(8) Uani 1 1 d .
H2'A H 0.2294 0.6377 0.7225 0.031 Uiso 1 1 calc R
C2A C 0.2129(5) 0.45986(17) 0.2715(2) 0.0218(7) Uani 1 1 d .
C3'A C -0.0365(7) 0.65970(17) 0.7409(2) 0.0338(10) Uani 1 1 d .
H3'A H -0.1385 0.6397 0.7658 0.041 Uiso 1 1 calc R
C3A C 0.2197(5) 0.42017(16) 0.3475(2) 0.0224(7) Uani 1 1 d .
H3A H 0.0975 0.4078 0.3600 0.027 Uiso 1 1 calc R
C4'A C -0.0936(7) 0.68139(19) 0.6523(3) 0.0376(10) Uani 1 1 d .
H4'A H -0.0006 0.7066 0.6295 0.045 Uiso 1 1 calc R
C5'A C -0.1246(5) 0.62959(17) 0.5953(2) 0.0277(8) Uani 1 1 d .
H5'A H -0.2149 0.6048 0.6212 0.033 Uiso 1 1 calc R
C5A C 0.2462(6) 0.33957(19) 0.2429(3) 0.0305(9) Uani 1 1 d .
H5AB H 0.1217 0.3299 0.2520 0.037 Uiso 1 1 calc R
H5AC H 0.3099 0.3035 0.2322 0.037 Uiso 1 1 calc R
C6'A C -0.1884(6) 0.6423(2) 0.5057(3) 0.0336(9) Uani 1 1 d .
H6'C H -0.2222 0.6058 0.4786 0.040 Uiso 1 1 calc R
H6'D H -0.2949 0.6665 0.5075 0.040 Uiso 1 1 calc R
C6A C 0.2577(6) 0.3792(2) 0.1661(2) 0.0335(9) Uani 1 1 d .
H6AB H 0.3738 0.3745 0.1410 0.040 Uiso 1 1 calc R
H6AC H 0.1667 0.3679 0.1244 0.040 Uiso 1 1 calc R
C7A C 0.2318(5) 0.4417(2) 0.1896(2) 0.0284(8) Uani 1 1 d .
C8A C 0.2300(5) 0.4941(2) 0.1396(2) 0.0316(9) Uani 1 1 d .
C9A C 0.2446(6) 0.5059(3) 0.0526(3) 0.0421(12) Uani 1 1 d .
H9AB H 0.2590 0.4758 0.0139 0.050 Uiso 1 1 calc R
C10A C 0.2368(6) 0.5634(3) 0.0263(3) 0.0484(14) Uani 1 1 d .
H10A H 0.2470 0.5716 -0.0310 0.058 Uiso 1 1 calc R
C11A C 0.2143(6) 0.6098(3) 0.0824(3) 0.0480(13) Uani 1 1 d .
H11A H 0.2084 0.6478 0.0618 0.058 Uiso 1 1 calc R
C12A C 0.2006(6) 0.5996(2) 0.1683(3) 0.0403(11) Uani 1 1 d .
H12A H 0.1865 0.6301 0.2063 0.048 Uiso 1 1 calc R
C13A C 0.2090(5) 0.5414(2) 0.1952(2) 0.0313(9) Uani 1 1 d .
C14A C 0.3005(5) 0.45062(15) 0.4247(2) 0.0195(7) Uani 1 1 d .
H14C H 0.2251 0.4839 0.4368 0.023 Uiso 1 1 calc R
H14D H 0.4162 0.4659 0.4092 0.023 Uiso 1 1 calc R
C15A C 0.3285(5) 0.41613(15) 0.5081(2) 0.0188(7) Uani 1 1 d .
H15A H 0.4312 0.3901 0.5012 0.023 Uiso 1 1 calc R
C16A C 0.1729(5) 0.37935(15) 0.5383(2) 0.0188(7) Uani 1 1 d .
C17A C 0.0761(5) 0.39593(16) 0.6041(2) 0.0210(7) Uani 1 1 d .
H17A H -0.0063 0.3694 0.6246 0.025 Uiso 1 1 calc R
C18A C 0.6945(5) 0.48857(18) 0.5729(2) 0.0282(8) Uani 1 1 d .
H18C H 0.7251 0.4534 0.5990 0.034 Uiso 1 1 calc R
H18D H 0.7836 0.5147 0.5582 0.034 Uiso 1 1 calc R
C19A C 0.5242(5) 0.50137(16) 0.5569(2) 0.0209(7) Uani 1 1 d .
H19A H 0.4948 0.5366 0.5309 0.025 Uiso 1 1 calc R
C20A C 0.3780(4) 0.46014(14) 0.5800(2) 0.0170(6) Uani 1 1 d .
H20A H 0.4204 0.4376 0.6292 0.020 Uiso 1 1 calc R
C21A C 0.2051(5) 0.48973(15) 0.6031(2) 0.0188(7) Uani 1 1 d .
H21A H 0.1453 0.5049 0.5517 0.023 Uiso 1 1 calc R
C22A C 0.1471(5) 0.31822(16) 0.5068(2) 0.0214(7) Uani 1 1 d .
O3W O 0.3240(9) 0.70917(19) 0.8969(4) 0.104(2) Uani 1 1 d .
H3WA H 0.2112 0.7058 0.8900 0.156 Uiso 1 1 d G
H3WB H 0.3705 0.6755 0.9030 0.156 Uiso 1 1 d G
O2W O 0.3382(6) 0.81330(15) 0.9826(2) 0.0501(9) Uani 1 1 d .
H2WA H 0.3083 0.7959 1.0276 0.075 Uiso 1 1 d G
H2WB H 0.3570 0.7882 0.9443 0.075 Uiso 1 1 d G
O4W O 0.7338(6) 0.72345(16) 0.9067(2) 0.0537(9) Uani 1 1 d .
H4WA H 0.8335 0.7199 0.9334 0.081 Uiso 1 1 d G
H4WB H 0.7523 0.7291 0.8545 0.081 Uiso 1 1 d G
O1W O 0.2257(5) 0.60229(14) 0.4040(2) 0.0444(8) Uani 1 1 d .
H1WA H 0.1435 0.6227 0.4255 0.067 Uiso 1 1 d G
H1WB H 0.2292 0.6090 0.3513 0.067 Uiso 1 1 d G
O5W O 0.6350(5) 0.18678(16) 0.4304(2) 0.0476(8) Uani 1 1 d .
H5WA H 0.6960 0.1561 0.4404 0.071 Uiso 1 1 d G
H5WB H 0.6019 0.1873 0.3786 0.071 Uiso 1 1 d G

loop_
_atom_site_aniso_label
_atom_site_aniso_U_11
_atom_site_aniso_U_22
_atom_site_aniso_U_33
_atom_site_aniso_U_23
_atom_site_aniso_U_13
_atom_site_aniso_U_12
O1 0.0273(13) 0.0208(12) 0.0223(12) -0.0041(10) -0.0060(10) 0.0017(10)
O2 0.0406(15) 0.0180(12) 0.0214(12) 0.0020(10) -0.0061(11) -0.0037(11)
O3 0.0420(16) 0.0229(13) 0.0289(14) 0.0010(11) -0.0077(12) 0.0061(12)
O4 0.0254(13) 0.0201(12) 0.0193(12) -0.0039(10) 0.0015(9) -0.0033(10)
O5 0.0295(14) 0.0304(14) 0.0166(12) 0.0007(10) 0.0034(10) -0.0028(11)
O6 0.0365(15) 0.0254(13) 0.0243(13) -0.0068(11) 0.0016(11) -0.0025(11)
O7 0.0407(16) 0.0383(16) 0.0224(13) -0.0006(12) 0.0006(11) -0.0169(13)
O8 0.0301(13) 0.0204(12) 0.0171(11) 0.0006(10) 0.0006(10) -0.0043(10)
O9 0.060(2) 0.0259(14) 0.0225(13) -0.0019(11) 0.0122(13) -0.0033(13)
N1 0.0285(16) 0.0224(15) 0.0176(14) 0.0005(12) 0.0019(12) -0.0011(12)
N4 0.0243(15) 0.0212(15) 0.0173(14) 0.0003(11) -0.0036(11) -0.0005(12)
C1' 0.0243(17) 0.0188(16) 0.0161(15) 0.0029(13) 0.0010(13) -0.0035(13)
C2 0.0221(17) 0.0219(17) 0.0189(16) 0.0025(14) 0.0001(13) -0.0002(13)
C2' 0.0225(18) 0.0209(17) 0.0185(16) 0.0020(14) -0.0010(13) 0.0003(14)
C3 0.0233(17) 0.0190(16) 0.0172(16) 0.0006(13) -0.0021(13) -0.0013(14)
C3' 0.0283(19) 0.0203(17) 0.0174(16) -0.0025(13) -0.0009(13) -0.0024(14)
C4' 0.030(2) 0.0206(17) 0.0203(17) -0.0011(14) 0.0002(14) -0.0038(14)
C5 0.034(2) 0.0228(18) 0.0208(17) -0.0034(14) -0.0003(14) 0.0037(15)
C5' 0.034(2) 0.0198(17) 0.0206(17) -0.0009(14) 0.0009(15) -0.0063(14)
C6 0.033(2) 0.0257(19) 0.0195(17) -0.0033(14) -0.0020(14) 0.0036(15)
C6' 0.047(2) 0.0222(19) 0.0210(18) -0.0011(15) 0.0062(16) -0.0083(17)
C7 0.0207(17) 0.0261(18) 0.0206(17) 0.0023(14) 0.0004(13) 0.0016(14)
C8 0.0177(16) 0.0293(19) 0.0204(17) 0.0022(14) 0.0009(13) 0.0029(14)
C9 0.0206(17) 0.039(2) 0.0207(17) 0.0032(16) 0.0012(14) 0.0021(15)
C10 0.0241(19) 0.048(2) 0.0202(17) 0.0090(17) 0.0017(14) 0.0062(17)
C11 0.0239(19) 0.036(2) 0.030(2) 0.0150(17) 0.0024(15) 0.0060(16)
C12 0.0236(18) 0.0275(19) 0.031(2) 0.0053(16) 0.0048(15) 0.0030(15)
C13 0.0213(17) 0.0281(19) 0.0205(17) 0.0030(14) 0.0010(13) 0.0016(14)
C14 0.0259(17) 0.0202(17) 0.0157(16) 0.0007(13) -0.0013(13) -0.0015(13)
C15 0.0209(17) 0.0186(16) 0.0189(16) 0.0012(13) 0.0005(13) -0.0009(13)
C16 0.0255(18) 0.0187(17) 0.0168(15) 0.0034(13) -0.0015(13) -0.0013(14)
C17 0.0255(18) 0.0187(17) 0.0205(16) 0.0021(13) -0.0019(13) 0.0001(13)
C18 0.028(2) 0.032(2) 0.036(2) 0.0009(17) -0.0006(16) 0.0043(16)
C19 0.0276(19) 0.0215(17) 0.0202(16) -0.0017(14) 0.0017(14) 0.0004(15)
C20 0.0240(17) 0.0215(17) 0.0149(15) 0.0013(13) 0.0011(13) -0.0013(14)
C21 0.0237(17) 0.0166(16) 0.0182(16) 0.0008(13) 0.0017(13) 0.0009(13)
C22 0.0321(19) 0.0205(17) 0.0180(16) 0.0040(14) 0.0000(14) -0.0010(14)
O1A 0.0262(12) 0.0199(12) 0.0220(12) -0.0036(10) 0.0052(10) -0.0027(10)
O2A 0.0289(13) 0.0209(12) 0.0250(12) -0.0055(10) 0.0051(10) -0.0035(10)
O3A 0.0276(13) 0.0219(13) 0.0281(13) -0.0021(10) 0.0040(10) -0.0050(10)
O4A 0.0274(13) 0.0153(11) 0.0181(12) -0.0041(9) -0.0020(9) 0.0013(9)
O5A 0.0486(17) 0.0254(14) 0.0151(12) 0.0015(10) 0.0000(11) 0.0012(12)
O6A 0.081(3) 0.0219(14) 0.0312(16) -0.0039(12) 0.0141(15) 0.0081(15)
O7A 0.111(3) 0.051(2) 0.0331(17) 0.0202(16) 0.0248(19) 0.055(2)
O8A 0.0316(13) 0.0211(12) 0.0159(11) 0.0029(10) 0.0006(10) 0.0054(10)
O9A 0.0461(17) 0.0239(14) 0.0240(13) 0.0047(11) 0.0045(12) 0.0041(12)
N1A 0.0274(16) 0.0312(17) 0.0192(14) 0.0041(13) -0.0041(12) -0.0023(13)
N4A 0.0231(15) 0.0260(16) 0.0180(14) -0.0039(12) 0.0005(11) -0.0010(12)
C1'A 0.0303(19) 0.0172(16) 0.0159(16) 0.0034(13) 0.0018(13) 0.0034(14)
C2'A 0.045(2) 0.0174(17) 0.0156(16) 0.0005(13) 0.0054(15) -0.0013(15)
C2A 0.0201(17) 0.0286(18) 0.0165(16) 0.0004(14) -0.0031(13) -0.0027(14)
C3'A 0.060(3) 0.0194(18) 0.0224(19) 0.0014(15) 0.0109(18) 0.0076(18)
C3A 0.0232(18) 0.0234(18) 0.0204(17) -0.0018(14) 0.0007(13) -0.0007(14)
C4'A 0.062(3) 0.024(2) 0.027(2) 0.0071(16) 0.0138(19) 0.0169(19)
C5'A 0.030(2) 0.0258(19) 0.0272(19) 0.0092(15) 0.0043(15) 0.0083(16)
C5A 0.0286(19) 0.036(2) 0.0268(19) -0.0139(17) -0.0018(15) -0.0037(16)
C6'A 0.035(2) 0.035(2) 0.031(2) 0.0124(17) 0.0019(17) 0.0086(17)
C6A 0.027(2) 0.054(3) 0.0192(17) -0.0117(18) -0.0027(15) 0.0013(18)
C7A 0.0199(17) 0.048(2) 0.0175(17) -0.0037(16) -0.0022(13) -0.0053(16)
C8A 0.0164(17) 0.056(3) 0.0223(18) 0.0081(18) -0.0058(14) -0.0076(17)
C9A 0.022(2) 0.084(4) 0.0196(19) 0.006(2) -0.0016(15) -0.012(2)
C10A 0.031(2) 0.085(4) 0.029(2) 0.028(2) -0.0086(17) -0.017(2)
C11A 0.037(2) 0.062(3) 0.044(3) 0.028(3) -0.014(2) -0.021(2)
C12A 0.036(2) 0.046(3) 0.039(2) 0.018(2) -0.0121(18) -0.013(2)
C13A 0.0249(19) 0.045(2) 0.0239(19) 0.0090(17) -0.0063(15) -0.0093(17)
C14A 0.0252(17) 0.0199(17) 0.0134(15) -0.0005(13) -0.0001(13) -0.0005(13)
C15A 0.0225(17) 0.0180(16) 0.0158(16) -0.0020(13) -0.0019(13) 0.0016(13)
C16A 0.0208(17) 0.0172(16) 0.0183(16) -0.0017(13) -0.0018(13) -0.0002(13)
C17A 0.0236(17) 0.0186(16) 0.0207(16) 0.0000(14) -0.0032(13) -0.0026(13)
C18A 0.0281(19) 0.031(2) 0.0259(18) -0.0015(15) -0.0014(14) -0.0063(16)
C19A 0.0254(18) 0.0206(17) 0.0166(15) -0.0028(13) -0.0017(13) -0.0052(14)
C20A 0.0185(16) 0.0168(15) 0.0157(15) -0.0004(12) -0.0017(12) 0.0003(13)
C21A 0.0251(17) 0.0173(16) 0.0140(15) -0.0011(13) -0.0008(12) 0.0006(14)
C22A 0.0264(18) 0.0201(17) 0.0176(15) -0.0023(13) -0.0012(13) -0.0027(14)
O3W 0.134(5) 0.039(2) 0.135(5) -0.039(3) -0.086(4) 0.035(3)
O2W 0.074(2) 0.0362(18) 0.0398(18) -0.0012(14) -0.0103(17) 0.0138(17)
O4W 0.091(3) 0.0348(18) 0.0357(18) -0.0035(15) 0.0089(18) 0.0034(19)
O1W 0.054(2) 0.0309(16) 0.0491(19) -0.0091(14) 0.0167(16) 0.0008(15)
O5W 0.060(2) 0.0431(19) 0.0407(17) -0.0098(15) 0.0152(16) -0.0043(16)

loop_
_atom_type_symbol
_atom_type_description
_atom_type_scat_dispersion_real
_atom_type_scat_dispersion_imag
_atom_type_scat_source
C C 0.0181 0.0091 'International Tables Vol C Tables 4.2.6.8 and 6.1.1.4'
H H 0.0000 0.0000 'International Tables Vol C Tables 4.2.6.8 and 6.1.1.4'
N N 0.0311 0.0180 'International Tables Vol C Tables 4.2.6.8 and 6.1.1.4'
O O 0.0492 0.0322 'International Tables Vol C Tables 4.2.6.8 and 6.1.1.4'

loop_
_geom_angle_atom_site_label_1
_geom_angle_atom_site_label_2
_geom_angle_atom_site_label_3
_geom_angle
C17 O1 C21 115.6(3)
C21 O4 C1' 112.8(3)
C2' O5 H5 109.5
C3' O6 H6 109.5
C4' O7 H7 109.5
C1' O8 C5' 111.0(3)
C6' O9 H9 109.5
C2 N1 H1 126.1
C13 N1 H1 126.1
C13 N1 C2 107.7(3)
H4A N4 H4B 107.9
C3 N4 H4A 109.3
C3 N4 H4B 109.3
C5 N4 H4A 109.3
C5 N4 H4B 109.3
C5 N4 C3 111.8(3)
O4 C1' O8 107.7(3)
O4 C1' H1' 110.1
O4 C1' C2' 109.3(3)
O8 C1' H1' 110.1
O8 C1' C2' 109.4(3)
C2' C1' H1' 110.1
N1 C2 C3 124.6(3)
C7 C2 N1 110.5(3)
C7 C2 C3 124.8(3)
O5 C2' C1' 110.8(3)
O5 C2' H2' 110.1
O5 C2' C3' 108.0(3)
C1' C2' H2' 110.1
C1' C2' C3' 107.8(3)
C3' C2' H2' 110.1
N4 C3 H3 108.8
N4 C3 C14 112.4(3)
C2 C3 N4 105.6(3)
C2 C3 H3 108.8
C2 C3 C14 112.3(3)
C14 C3 H3 108.8
O6 C3' C2' 111.5(3)
O6 C3' H3' 108.2
O6 C3' C4' 107.6(3)
C2' C3' H3' 108.2
C4' C3' C2' 112.9(3)
C4' C3' H3' 108.2
O7 C4' C3' 112.8(3)
O7 C4' H4' 108.4
O7 C4' C5' 108.0(3)
C3' C4' H4' 108.4
C3' C4' C5' 110.7(3)
C5' C4' H4' 108.4
N4 C5 H5A 109.3
N4 C5 H5B 109.3
N4 C5 C6 111.8(3)
H5A C5 H5B 107.9
C6 C5 H5A 109.3
C6 C5 H5B 109.3
O8 C5' C4' 108.9(3)
O8 C5' H5' 109.7
O8 C5' C6' 107.1(3)
C4' C5' H5' 109.7
C6' C5' C4' 111.8(3)
C6' C5' H5' 109.7
C5 C6 H6A 109.5
C5 C6 H6B 109.5
H6A C6 H6B 108.1
C7 C6 C5 110.6(3)
C7 C6 H6A 109.5
C7 C6 H6B 109.5
O9 C6' C5' 110.2(3)
O9 C6' H6'A 109.6
O9 C6' H6'B 109.6
C5' C6' H6'A 109.6
C5' C6' H6'B 109.6
H6'A C6' H6'B 108.1
C2 C7 C6 123.1(3)
C2 C7 C8 106.6(3)
C8 C7 C6 130.3(3)
C9 C8 C7 134.2(4)
C9 C8 C13 118.8(3)
C13 C8 C7 106.9(3)
C8 C9 H9A 120.4
C10 C9 C8 119.2(4)
C10 C9 H9A 120.4
C9 C10 H10 119.4
C9 C10 C11 121.1(3)
C11 C10 H10 119.4
C10 C11 H11 119.3
C12 C11 C10 121.5(4)
C12 C11 H11 119.3
C11 C12 H12 121.5
C11 C12 C13 117.1(4)
C13 C12 H12 121.5
N1 C13 C8 108.3(3)
N1 C13 C12 129.5(4)
C12 C13 C8 122.2(3)
C3 C14 H14A 107.7
C3 C14 H14B 107.7
C3 C14 C15 118.4(3)
H14A C14 H14B 107.1
C15 C14 H14A 107.7
C15 C14 H14B 107.7
C14 C15 H15 107.8
C14 C15 C20 108.7(3)
C16 C15 C14 116.9(3)
C16 C15 H15 107.8
C16 C15 C20 107.6(3)
C20 C15 H15 107.8
C17 C16 C15 120.8(3)
C17 C16 C22 115.9(3)
C22 C16 C15 122.2(3)
O1 C17 H17 117.0
C16 C17 O1 126.0(3)
C16 C17 H17 117.0
H18A C18 H18B 120.0
C19 C18 H18A 120.0
C19 C18 H18B 120.0
C18 C19 H19 118.6
C18 C19 C20 122.8(4)
C20 C19 H19 118.6
C15 C20 H20 107.7
C19 C20 C15 113.2(3)
C19 C20 H20 107.7
C19 C20 C21 112.6(3)
C21 C20 C15 107.7(3)
C21 C20 H20 107.7
O1 C21 C20 110.0(3)
O1 C21 H21 109.8
O4 C21 O1 106.1(3)
O4 C21 C20 111.2(3)
O4 C21 H21 109.8
C20 C21 H21 109.8
O2 C22 C16 117.9(3)
O3 C22 O2 122.6(3)
O3 C22 C16 119.5(3)
C17A O1A C21A 114.8(3)
C21A O4A C1'A 112.7(3)
C2'A O5A H5AA 109.5
C3'A O6A H6AA 109.5
C4'A O7A H7A 109.5
C1'A O8A C5'A 110.5(3)
C6'A O9A H9AA 109.5
C2A N1A H1A 125.8
C2A N1A C13A 108.5(3)
C13A N1A H1A 125.8
H4AA N4A H4AB 107.9
C3A N4A H4AA 109.2
C3A N4A H4AB 109.2
C3A N4A C5A 112.1(3)
C5A N4A H4AA 109.2
C5A N4A H4AB 109.2
O4A C1'A O8A 106.9(3)
O4A C1'A H1'A 110.0
O4A C1'A C2'A 109.3(3)
O8A C1'A H1'A 110.0
O8A C1'A C2'A 110.7(3)
C2'A C1'A H1'A 110.0
O5A C2'A C1'A 108.9(3)
O5A C2'A H2'A 109.6
O5A C2'A C3'A 109.2(3)
C1'A C2'A H2'A 109.6
C1'A C2'A C3'A 110.0(3)
C3'A C2'A H2'A 109.6
N1A C2A C3A 124.3(3)
N1A C2A C7A 110.9(3)
C7A C2A C3A 124.7(4)
O6A C3'A C2'A 108.9(4)
O6A C3'A H3'A 108.5
O6A C3'A C4'A 110.8(3)
C2'A C3'A H3'A 108.5
C2'A C3'A C4'A 111.4(3)
C4'A C3'A H3'A 108.5
N4A C3A C2A 105.7(3)
N4A C3A H3A 108.8
N4A C3A C14A 112.8(3)
C2A C3A H3A 108.8
C2A C3A C14A 111.7(3)
C14A C3A H3A 108.8
O7A C4'A C3'A 108.8(3)
O7A C4'A H4'A 110.1
O7A C4'A C5'A 108.6(4)
C3'A C4'A H4'A 110.1
C5'A C4'A C3'A 109.1(3)
C5'A C4'A H4'A 110.1
O8A C5'A C4'A 109.3(3)
O8A C5'A H5'A 107.5
O8A C5'A C6'A 107.9(3)
C4'A C5'A H5'A 107.5
C4'A C5'A C6'A 116.7(3)
C6'A C5'A H5'A 107.5
N4A C5A H5AB 109.2
N4A C5A H5AC 109.2
N4A C5A C6A 111.9(3)
H5AB C5A H5AC 107.9
C6A C5A H5AB 109.2
C6A C5A H5AC 109.2
O9A C6'A C5'A 114.4(4)
O9A C6'A H6'C 108.6
O9A C6'A H6'D 108.6
C5'A C6'A H6'C 108.6
C5'A C6'A H6'D 108.6
H6'C C6'A H6'D 107.6
C5A C6A H6AB 109.4
C5A C6A H6AC 109.4
H6AB C6A H6AC 108.0
C7A C6A C5A 111.3(3)
C7A C6A H6AB 109.4
C7A C6A H6AC 109.4
C2A C7A C6A 122.9(4)
C2A C7A C8A 105.4(4)
C8A C7A C6A 131.6(3)
C9A C8A C7A 134.2(5)
C13A C8A C7A 107.4(3)
C13A C8A C9A 118.4(4)
C8A C9A H9AB 120.9
C10A C9A C8A 118.2(5)
C10A C9A H9AB 120.9
C9A C10A H10A 118.7
C9A C10A C11A 122.5(4)
C11A C10A H10A 118.7
C10A C11A H11A 119.7
C12A C11A C10A 120.7(5)
C12A C11A H11A 119.7
C11A C12A H12A 121.5
C11A C12A C13A 117.0(5)
C13A C12A H12A 121.5
N1A C13A C8A 107.7(4)
N1A C13A C12A 129.0(4)
C12A C13A C8A 123.2(4)
C3A C14A H14C 107.4
C3A C14A H14D 107.4
C3A C14A C15A 119.6(3)
H14C C14A H14D 107.0
C15A C14A H14C 107.4
C15A C14A H14D 107.4
C14A C15A H15A 107.7
C14A C15A C20A 108.4(3)
C16A C15A C14A 117.6(3)
C16A C15A H15A 107.7
C16A C15A C20A 107.3(3)
C20A C15A H15A 107.7
C17A C16A C15A 121.3(3)
C17A C16A C22A 117.2(3)
C22A C16A C15A 120.4(3)
O1A C17A H17A 117.5
C16A C17A O1A 124.9(3)
C16A C17A H17A 117.5
H18C C18A H18D 120.0
C19A C18A H18C 120.0
C19A C18A H18D 120.0
C18A C19A H19A 119.4
C18A C19A C20A 121.2(3)
C20A C19A H19A 119.4
C15A C20A H20A 107.7
C19A C20A C15A 113.0(3)
C19A C20A H20A 107.7
C19A C20A C21A 114.2(3)
C21A C20A C15A 106.2(3)
C21A C20A H20A 107.7
O1A C21A C20A 109.9(3)
O1A C21A H21A 109.3
O4A C21A O1A 106.8(2)
O4A C21A C20A 112.0(3)
O4A C21A H21A 109.3
C20A C21A H21A 109.3
O2A C22A C16A 116.8(3)
O3A C22A O2A 122.9(3)
O3A C22A C16A 120.3(3)
H3WA O3W H3WB 109.5
H2WA O2W H2WB 109.4
H4WA O4W H4WB 109.5
H1WA O1W H1WB 109.5
H5WA O5W H5WB 109.4

loop_
_geom_bond_atom_site_label_1
_geom_bond_atom_site_label_2
_geom_bond_distance
O1 C17 1.345(4)
O1 C21 1.442(4)
O2 C22 1.276(5)
O3 C22 1.254(5)
O4 C1' 1.415(4)
O4 C21 1.404(4)
O5 H5 0.8200
O5 C2' 1.414(4)
O6 H6 0.8200
O6 C3' 1.417(4)
O7 H7 0.8200
O7 C4' 1.427(5)
O8 C1' 1.423(4)
O8 C5' 1.435(5)
O9 H9 0.8200
O9 C6' 1.422(5)
N1 H1 0.8600
N1 C2 1.386(5)
N1 C13 1.375(5)
N4 H4A 0.8900
N4 H4B 0.8900
N4 C3 1.501(4)
N4 C5 1.499(5)
C1' H1' 0.9800
C1' C2' 1.510(5)
C2 C3 1.497(5)
C2 C7 1.364(5)
C2' H2' 0.9800
C2' C3' 1.535(5)
C3 H3 0.9800
C3 C14 1.527(5)
C3' H3' 0.9800
C3' C4' 1.516(5)
C4' H4' 0.9800
C4' C5' 1.528(5)
C5 H5A 0.9700
C5 H5B 0.9700
C5 C6 1.527(5)
C5' H5' 0.9800
C5' C6' 1.511(5)
C6 H6A 0.9700
C6 H6B 0.9700
C6 C7 1.502(5)
C6' H6'A 0.9700
C6' H6'B 0.9700
C7 C8 1.429(5)
C8 C9 1.409(5)
C8 C13 1.412(5)
C9 H9A 0.9300
C9 C10 1.373(6)
C10 H10 0.9300
C10 C11 1.407(6)
C11 H11 0.9300
C11 C12 1.386(6)
C12 H12 0.9300
C12 C13 1.404(5)
C14 H14A 0.9700
C14 H14B 0.9700
C14 C15 1.543(5)
C15 H15 0.9800
C15 C16 1.521(5)
C15 C20 1.560(5)
C16 C17 1.336(5)
C16 C22 1.504(5)
C17 H17 0.9300
C18 H18A 0.9300
C18 H18B 0.9300
C18 C19 1.312(6)
C19 H19 0.9300
C19 C20 1.509(5)
C20 H20 0.9800
C20 C21 1.514(5)
C21 H21 0.9800
O1A C17A 1.357(4)
O1A C21A 1.438(4)
O2A C22A 1.280(4)
O3A C22A 1.256(4)
O4A C1'A 1.410(4)
O4A C21A 1.404(4)
O5A H5AA 0.8200
O5A C2'A 1.416(4)
O6A H6AA 0.8200
O6A C3'A 1.418(5)
O7A H7A 0.8200
O7A C4'A 1.423(6)
O8A C1'A 1.426(4)
O8A C5'A 1.435(4)
O9A H9AA 0.8200
O9A C6'A 1.431(5)
N1A H1A 0.8600
N1A C2A 1.368(5)
N1A C13A 1.373(5)
N4A H4AA 0.8900
N4A H4AB 0.8900
N4A C3A 1.492(5)
N4A C5A 1.510(5)
C1'A H1'A 0.9800
C1'A C2'A 1.511(5)
C2'A H2'A 0.9800
C2'A C3'A 1.532(6)
C2A C3A 1.507(5)
C2A C7A 1.373(5)
C3'A H3'A 0.9800
C3'A C4'A 1.536(6)
C3A H3A 0.9800
C3A C14A 1.517(5)
C4'A H4'A 0.9800
C4'A C5'A 1.504(6)
C5'A H5'A 0.9800
C5'A C6'A 1.512(5)
C5A H5AB 0.9700
C5A H5AC 0.9700
C5A C6A 1.520(6)
C6'A H6'C 0.9700
C6'A H6'D 0.9700
C6A H6AB 0.9700
C6A H6AC 0.9700
C6A C7A 1.491(6)
C7A C8A 1.437(6)
C8A C9A 1.411(5)
C8A C13A 1.408(7)
C9A H9AB 0.9300
C9A C10A 1.382(8)
C10A H10A 0.9300
C10A C11A 1.396(9)
C11A H11A 0.9300
C11A C12A 1.385(7)
C12A H12A 0.9300
C12A C13A 1.400(7)
C14A H14C 0.9700
C14A H14D 0.9700
C14A C15A 1.547(5)
C15A H15A 0.9800
C15A C16A 1.522(5)
C15A C20A 1.556(4)
C16A C17A 1.337(5)
C16A C22A 1.496(5)
C17A H17A 0.9300
C18A H18C 0.9300
C18A H18D 0.9300
C18A C19A 1.323(5)
C19A H19A 0.9300
C19A C20A 1.495(5)
C20A H20A 0.9800
C20A C21A 1.512(5)
C21A H21A 0.9800
O3W H3WA 0.8498
O3W H3WB 0.8502
O2W H2WA 0.8500
O2W H2WB 0.8501
O4W H4WA 0.8500
O4W H4WB 0.8505
O1W H1WA 0.8503
O1W H1WB 0.8502
O5W H5WA 0.8501
O5W H5WB 0.8500

loop_
_geom_hbond_atom_site_label_D
_geom_hbond_atom_site_label_H
_geom_hbond_atom_site_label_A
_geom_hbond_distance_DH
_geom_hbond_distance_HA
_geom_hbond_distance_DA
_geom_hbond_angle_DHA
_geom_hbond_site_symmetry_A
O5 H5 O3A 0.82 1.93 2.742(4) 170.4 1_655
O6 H6 O1W 0.82 2.20 2.825(4) 133.2 2_646
O9 H9 O4W 0.82 2.03 2.815(4) 160.3 2_647
N1 H1 O2W 0.86 1.99 2.835(5) 167.5 2_647
N4 H4B O2 0.89 1.73 2.593(4) 162.2 .
O5A H5AA O3 0.82 1.92 2.714(4) 162.2 .
O6A H6AA O4W 0.82 2.00 2.812(5) 174.4 1_455
O7A H7A O2A 0.82 1.85 2.651(4) 165.6 2_556
O9A H9AA O3A 0.82 1.87 2.661(4) 163.0 2_556
N1A H1A O1W 0.86 1.97 2.786(5) 158.0 .
N4A H4AA O2A 0.89 1.79 2.646(4) 160.5 .
O3W H3WA O6A 0.85 2.09 2.795(6) 140.2 .
O3W H3WB O3 0.85 1.99 2.754(5) 149.7 .
O2W H2WB O3W 0.85 1.97 2.744(5) 150.5 .
O4W H4WB O6A 0.85 2.26 2.812(5) 123.0 1_655
O1W H1WA O9A 0.85 1.94 2.783(4) 170.3 .
